data_4109066
loop_
_publ_author_name
'Jorge Esquivias'
'Ram\'on G\'omez Array\'as'
'Juan C. Carretero'

_publ_section_title
;
 Catalytic Asymmetric Inverse-Electron-Demand Diels-Alder Reaction of
 N-Sulfonyl-1-Aza-1,3-Dienes
;
_journal_name_full 'Journal of the American Chemical Society'
_journal_page_first 1480
_journal_page_last 1481
_journal_paper_doi 10.1021/ja0658766
_journal_volume 129
_journal_year 2007
_chemical_formula_sum 'C25 H23 F3 N2 O3 S'
_chemical_formula_weight 488.51
_chemical_name_systematic
; 
 ? 
;
_space_group_IT_number 19
_symmetry_cell_setting orthorhombic
_symmetry_space_group_name_Hall 'P 2ac 2ab'
_symmetry_space_group_name_H-M 'P 21 21 21'
_atom_sites_solution_hydrogens geom
_atom_sites_solution_primary direct
_atom_sites_solution_secondary difmap
_audit_creation_method SHELXL-97
_cell_angle_alpha 90.00
_cell_angle_beta 90.00
_cell_angle_gamma 90.00
_cell_formula_units_Z 4
_cell_length_a 9.4345(2)
_cell_length_b 11.1796(3)
_cell_length_c 21.8461(6)
_cell_measurement_temperature 100(2)
_cell_volume 2304.19(10)
_computing_cell_refinement 'Bruker SMART'
_computing_data_collection 'Bruker SMART'
_computing_data_reduction 'Bruker SAINT'
_computing_molecular_graphics 'Bruker SHELXTL'
_computing_publication_material 'Bruker SHELXTL'
_computing_structure_refinement 'SHELXL-97 (Sheldrick, 1997)'
_computing_structure_solution 'SHELXS-97 (Sheldrick, 1990)'
_diffrn_ambient_temperature 100(2)
_diffrn_measured_fraction_theta_full 0.970
_diffrn_measured_fraction_theta_max 0.970
_diffrn_measurement_device_type 'CCD area detector'
_diffrn_measurement_method 'phi and omega scans'
_diffrn_radiation_monochromator graphite
_diffrn_radiation_source 'fine-focus sealed tube'
_diffrn_radiation_type CuK\a
_diffrn_radiation_wavelength 1.54178
_diffrn_reflns_av_R_equivalents 0.0273
_diffrn_reflns_av_sigmaI/netI 0.0264
_diffrn_reflns_limit_h_max 10
_diffrn_reflns_limit_h_min -10
_diffrn_reflns_limit_k_max 13
_diffrn_reflns_limit_k_min -12
_diffrn_reflns_limit_l_max 26
_diffrn_reflns_limit_l_min -24
_diffrn_reflns_number 12952
_diffrn_reflns_theta_full 70.62
_diffrn_reflns_theta_max 70.62
_diffrn_reflns_theta_min 4.05
_exptl_absorpt_coefficient_mu 1.733
_exptl_absorpt_correction_type none
_exptl_crystal_colour colourless
_exptl_crystal_density_diffrn 1.408
_exptl_crystal_density_meas 0
_exptl_crystal_description prismatic
_exptl_crystal_F_000 1016
_exptl_crystal_size_max 0.25
_exptl_crystal_size_mid 0.25
_exptl_crystal_size_min 0.20
_refine_diff_density_max 0.260
_refine_diff_density_min -0.180
_refine_diff_density_rms 0.039
_refine_ls_abs_structure_details 'Flack H D (1983), Acta Cryst. A39, 876-881'
_refine_ls_abs_structure_Flack 0.00
_refine_ls_extinction_method none
_refine_ls_goodness_of_fit_ref 1.037
_refine_ls_hydrogen_treatment mixed
_refine_ls_matrix_type full
_refine_ls_number_parameters 399
_refine_ls_number_reflns 4224
_refine_ls_number_restraints 0
_refine_ls_restrained_S_all 1.037
_refine_ls_R_factor_all 0.0305
_refine_ls_R_factor_gt 0.0296
_refine_ls_shift/su_max 0.000
_refine_ls_shift/su_mean 0.000
_refine_ls_structure_factor_coef Fsqd
_refine_ls_weighting_details 'calc w=1/[\s^2^(Fo^2^)+(0.0455P)^2^+0.6214P] where P=(Fo^2^+2Fc^2^)/3'
_refine_ls_weighting_scheme calc
_refine_ls_wR_factor_gt 0.0763
_refine_ls_wR_factor_ref 0.0771
_reflns_number_gt 4120
_reflns_number_total 4224
_reflns_threshold_expression >2sigma(I)
_cod_data_source_file ja0658766si20061212_022657.cif
_cod_data_source_block 2005_jom
_cod_database_code 4109066

loop_
_symmetry_equiv_pos_as_xyz
'x, y, z'
'-x+1/2, -y, z+1/2'
'-x, y+1/2, -z+1/2'
'x+1/2, -y+1/2, -z'

loop_
_atom_site_label
_atom_site_type_symbol
_atom_site_fract_x
_atom_site_fract_y
_atom_site_fract_z
_atom_site_U_iso_or_equiv
_atom_site_adp_type
_atom_site_occupancy
_atom_site_symmetry_multiplicity
_atom_site_calc_flag
S1 S 0.03041(4) 0.33790(4) 0.590691(18) 0.01729(10) Uani 1 1 d
C1 C 0.1817(2) 0.24822(16) 0.60862(8) 0.0183(4) Uani 1 1 d
C2 C 0.2733(2) 0.10610(17) 0.67087(9) 0.0235(4) Uani 1 1 d
C3 C 0.4003(2) 0.10704(18) 0.63927(9) 0.0262(4) Uani 1 1 d
C4 C 0.4151(2) 0.18243(19) 0.58933(10) 0.0294(4) Uani 1 1 d
C5 C 0.3029(2) 0.25637(18) 0.57368(9) 0.0239(4) Uani 1 1 d
C6 C -0.0813(2) 0.36628(16) 0.70357(8) 0.0191(4) Uani 1 1 d
C7 C -0.0017(2) 0.37930(19) 0.76438(8) 0.0235(4) Uani 1 1 d
C8 C 0.15814(19) 0.40041(17) 0.75554(8) 0.0186(4) Uani 1 1 d
C9 C 0.1721(2) 0.50914(17) 0.71587(8) 0.0190(4) Uani 1 1 d
C10 C 0.0950(2) 0.51754(15) 0.66477(8) 0.0167(3) Uani 1 1 d
C11 C -0.3187(2) 0.3914(2) 0.66722(9) 0.0250(4) Uani 1 1 d
C12 C -0.4546(2) 0.4537(2) 0.68443(11) 0.0337(5) Uani 1 1 d
C13 C 0.23370(19) 0.40784(16) 0.81662(8) 0.0179(4) Uani 1 1 d
C14 C 0.32861(19) 0.31820(16) 0.83314(8) 0.0196(4) Uani 1 1 d
C15 C 0.3939(2) 0.31996(16) 0.89017(9) 0.0213(4) Uani 1 1 d
C16 C 0.3667(2) 0.41188(17) 0.93100(8) 0.0213(4) Uani 1 1 d
C17 C 0.27233(19) 0.50161(16) 0.91462(8) 0.0194(4) Uani 1 1 d
C18 C 0.2058(2) 0.49982(16) 0.85797(8) 0.0194(4) Uani 1 1 d
C19 C 0.0928(2) 0.62304(15) 0.62393(8) 0.0173(4) Uani 1 1 d
C20 C -0.03253(19) 0.65876(16) 0.59489(8) 0.0187(3) Uani 1 1 d
C21 C -0.0355(2) 0.75955(15) 0.55830(8) 0.0195(4) Uani 1 1 d
C22 C 0.0867(2) 0.82650(16) 0.55023(8) 0.0196(4) Uani 1 1 d
C23 C 0.2120(2) 0.79292(17) 0.57890(9) 0.0227(4) Uani 1 1 d
C24 C 0.2143(2) 0.69147(17) 0.61499(8) 0.0214(4) Uani 1 1 d
C25 C 0.0843(2) 0.93628(17) 0.51102(9) 0.0238(4) Uani 1 1 d
N1 N -0.00130(15) 0.42091(13) 0.65141(6) 0.0170(3) Uani 1 1 d
N2 N 0.16297(16) 0.17509(14) 0.65614(7) 0.0205(3) Uani 1 1 d
O1 O 0.07242(15) 0.41596(11) 0.54217(5) 0.0224(3) Uani 1 1 d
O2 O -0.08876(14) 0.26063(11) 0.58330(6) 0.0231(3) Uani 1 1 d
O3 O -0.21289(13) 0.42365(12) 0.71110(5) 0.0209(3) Uani 1 1 d
F1 F 0.06571(15) 1.03616(10) 0.54294(5) 0.0347(3) Uani 1 1 d
F2 F 0.20443(16) 0.95040(14) 0.47946(7) 0.0542(5) Uani 1 1 d
F3 F -0.02117(16) 0.93544(11) 0.46969(6) 0.0405(3) Uani 1 1 d
H2 H 0.261(2) 0.055(2) 0.7067(11) 0.026(6) Uiso 1 1 d
H3 H 0.480(3) 0.063(2) 0.6510(11) 0.033(6) Uiso 1 1 d
H4 H 0.499(3) 0.185(2) 0.5686(12) 0.041(7) Uiso 1 1 d
H5 H 0.303(3) 0.312(2) 0.5411(12) 0.041(7) Uiso 1 1 d
H6 H -0.094(2) 0.284(2) 0.6902(10) 0.017(5) Uiso 1 1 d
H7A H -0.019(3) 0.304(2) 0.7885(11) 0.029(6) Uiso 1 1 d
H7B H -0.047(3) 0.442(2) 0.7852(10) 0.025(6) Uiso 1 1 d
H8 H 0.196(2) 0.337(2) 0.7359(9) 0.014(5) Uiso 1 1 d
H9 H 0.230(2) 0.574(2) 0.7311(10) 0.019(5) Uiso 1 1 d
H11A H -0.288(3) 0.421(2) 0.6265(11) 0.028(6) Uiso 1 1 d
H11B H -0.330(2) 0.302(2) 0.6680(10) 0.021(5) Uiso 1 1 d
H12A H -0.440(3) 0.543(3) 0.6869(12) 0.046(8) Uiso 1 1 d
H12B H -0.526(3) 0.431(2) 0.6566(11) 0.034(6) Uiso 1 1 d
H12C H -0.482(3) 0.436(3) 0.7238(16) 0.066(10) Uiso 1 1 d
H14 H 0.346(2) 0.2518(19) 0.8038(9) 0.012(5) Uiso 1 1 d
H15 H 0.457(3) 0.257(2) 0.9007(11) 0.028(6) Uiso 1 1 d
H16 H 0.414(2) 0.4119(18) 0.9696(10) 0.017(5) Uiso 1 1 d
H17 H 0.251(2) 0.5654(19) 0.9405(10) 0.016(5) Uiso 1 1 d
H18 H 0.139(2) 0.5623(19) 0.8468(9) 0.014(5) Uiso 1 1 d
H20 H -0.116(3) 0.612(2) 0.5999(10) 0.024(6) Uiso 1 1 d
H21 H -0.123(3) 0.785(2) 0.5392(10) 0.026(6) Uiso 1 1 d
H23 H 0.298(3) 0.839(2) 0.5748(12) 0.039(7) Uiso 1 1 d
H24 H 0.299(3) 0.665(2) 0.6338(10) 0.024(5) Uiso 1 1 d

loop_
_atom_site_aniso_label
_atom_site_aniso_U_11
_atom_site_aniso_U_22
_atom_site_aniso_U_33
_atom_site_aniso_U_23
_atom_site_aniso_U_13
_atom_site_aniso_U_12
S1 0.0208(2) 0.01661(19) 0.01450(19) -0.00117(15) -0.00114(15) 0.00028(16)
C1 0.0216(9) 0.0154(8) 0.0181(8) -0.0032(7) -0.0002(7) 0.0005(7)
C2 0.0306(11) 0.0186(9) 0.0213(9) 0.0000(7) -0.0026(8) 0.0026(8)
C3 0.0282(11) 0.0246(9) 0.0257(10) -0.0013(8) -0.0007(8) 0.0090(8)
C4 0.0251(10) 0.0365(11) 0.0267(10) -0.0014(9) 0.0074(8) 0.0052(8)
C5 0.0279(10) 0.0256(10) 0.0182(9) 0.0021(7) 0.0030(7) 0.0016(8)
C6 0.0165(9) 0.0220(9) 0.0189(8) 0.0020(7) 0.0006(7) -0.0022(7)
C7 0.0222(11) 0.0321(11) 0.0163(9) 0.0029(7) -0.0006(7) -0.0051(8)
C8 0.0211(9) 0.0180(9) 0.0168(8) -0.0008(7) 0.0008(7) 0.0009(7)
C9 0.0180(9) 0.0203(9) 0.0187(9) -0.0009(7) 0.0012(7) -0.0007(7)
C10 0.0167(9) 0.0165(8) 0.0170(8) -0.0025(7) 0.0021(7) -0.0005(7)
C11 0.0198(10) 0.0310(11) 0.0241(10) -0.0029(8) -0.0036(7) -0.0022(8)
C12 0.0216(11) 0.0428(13) 0.0367(12) -0.0058(10) -0.0040(9) 0.0006(9)
C13 0.0182(9) 0.0188(8) 0.0168(8) 0.0016(7) 0.0012(6) -0.0033(7)
C14 0.0198(9) 0.0179(9) 0.0210(9) -0.0024(7) 0.0019(7) 0.0007(7)
C15 0.0177(9) 0.0193(9) 0.0271(9) 0.0019(7) -0.0018(7) 0.0006(7)
C16 0.0221(9) 0.0253(9) 0.0164(8) 0.0022(7) -0.0027(7) -0.0051(7)
C17 0.0201(9) 0.0196(8) 0.0185(9) -0.0004(7) 0.0021(7) -0.0040(7)
C18 0.0180(9) 0.0187(8) 0.0214(9) 0.0024(7) -0.0002(7) 0.0009(7)
C19 0.0189(9) 0.0183(8) 0.0146(8) -0.0025(6) 0.0012(6) 0.0018(7)
C20 0.0184(8) 0.0191(8) 0.0187(8) -0.0021(7) 0.0010(6) -0.0001(7)
C21 0.0215(9) 0.0196(8) 0.0175(8) -0.0023(7) 0.0007(7) 0.0058(7)
C22 0.0254(9) 0.0164(8) 0.0170(8) -0.0031(7) 0.0035(7) 0.0045(7)
C23 0.0211(10) 0.0232(9) 0.0239(9) 0.0009(7) 0.0011(7) -0.0034(7)
C24 0.0189(10) 0.0252(10) 0.0200(9) 0.0005(7) -0.0019(7) 0.0005(7)
C25 0.0278(10) 0.0199(9) 0.0238(9) -0.0005(8) 0.0060(7) 0.0040(8)
N1 0.0183(8) 0.0169(7) 0.0159(7) 0.0003(5) -0.0005(5) -0.0010(6)
N2 0.0230(8) 0.0189(7) 0.0196(7) 0.0008(6) 0.0006(6) -0.0011(6)
O1 0.0311(8) 0.0207(6) 0.0156(6) -0.0004(5) 0.0012(5) 0.0027(5)
O2 0.0242(7) 0.0214(6) 0.0237(7) -0.0043(5) -0.0054(5) -0.0009(5)
O3 0.0166(6) 0.0288(7) 0.0174(6) -0.0033(5) 0.0004(5) -0.0007(5)
F1 0.0538(8) 0.0176(5) 0.0327(6) -0.0025(5) 0.0020(5) -0.0002(5)
F2 0.0479(9) 0.0508(9) 0.0639(9) 0.0354(8) 0.0365(8) 0.0209(7)
F3 0.0611(9) 0.0278(6) 0.0325(6) 0.0080(5) -0.0200(6) -0.0041(6)

loop_
_atom_type_symbol
_atom_type_description
_atom_type_scat_dispersion_real
_atom_type_scat_dispersion_imag
_atom_type_scat_source
C C 0.0181 0.0091 'International Tables Vol C Tables 4.2.6.8 and 6.1.1.4'
H H 0.0000 0.0000 'International Tables Vol C Tables 4.2.6.8 and 6.1.1.4'
N N 0.0311 0.0180 'International Tables Vol C Tables 4.2.6.8 and 6.1.1.4'
O O 0.0492 0.0322 'International Tables Vol C Tables 4.2.6.8 and 6.1.1.4'
F F 0.0727 0.0534 'International Tables Vol C Tables 4.2.6.8 and 6.1.1.4'
S S 0.3331 0.5567 'International Tables Vol C Tables 4.2.6.8 and 6.1.1.4'

loop_
_geom_angle_atom_site_label_1
_geom_angle_atom_site_label_2
_geom_angle_atom_site_label_3
_geom_angle
O2 S1 O1 120.28(8)
O2 S1 N1 106.81(8)
O1 S1 N1 107.69(7)
O2 S1 C1 108.32(8)
O1 S1 C1 106.48(8)
N1 S1 C1 106.54(8)
N2 C1 C5 125.58(17)
N2 C1 S1 114.14(14)
C5 C1 S1 120.26(14)
N2 C2 C3 123.43(18)
N2 C2 H2 116.3(14)
C3 C2 H2 120.3(14)
C2 C3 C4 119.01(18)
C2 C3 H3 123.6(15)
C4 C3 H3 117.3(15)
C3 C4 C5 118.68(19)
C3 C4 H4 119.9(17)
C5 C4 H4 121.4(17)
C1 C5 C4 117.25(18)
C1 C5 H5 117.6(17)
C4 C5 H5 125.1(17)
O3 C6 N1 110.36(14)
O3 C6 C7 106.73(15)
N1 C6 C7 111.95(15)
O3 C6 H6 110.8(13)
N1 C6 H6 102.8(12)
C7 C6 H6 114.2(13)
C6 C7 C8 112.71(15)
C6 C7 H7A 107.1(14)
C8 C7 H7A 110.8(14)
C6 C7 H7B 105.6(14)
C8 C7 H7B 112.9(15)
H7A C7 H7B 107.4(19)
C9 C8 C13 115.05(15)
C9 C8 C7 106.46(15)
C13 C8 C7 111.04(14)
C9 C8 H8 109.2(13)
C13 C8 H8 105.9(13)
C7 C8 H8 109.0(14)
C10 C9 C8 119.48(17)
C10 C9 H9 123.0(13)
C8 C9 H9 117.2(13)
C9 C10 N1 117.38(16)
C9 C10 C19 124.59(17)
N1 C10 C19 117.83(15)
O3 C11 C12 108.09(16)
O3 C11 H11A 108.4(14)
C12 C11 H11A 108.6(14)
O3 C11 H11B 108.3(13)
C12 C11 H11B 111.3(13)
H11A C11 H11B 112.0(19)
C11 C12 H12A 110.8(17)
C11 C12 H12B 109.0(15)
H12A C12 H12B 113(2)
C11 C12 H12C 112(2)
H12A C12 H12C 102(3)
H12B C12 H12C 110(3)
C14 C13 C18 118.99(16)
C14 C13 C8 119.45(16)
C18 C13 C8 121.50(16)
C15 C14 C13 120.50(17)
C15 C14 H14 120.9(12)
C13 C14 H14 118.6(12)
C16 C15 C14 120.36(17)
C16 C15 H15 120.8(14)
C14 C15 H15 118.9(14)
C15 C16 C17 119.31(17)
C15 C16 H16 118.8(13)
C17 C16 H16 121.9(13)
C18 C17 C16 120.62(17)
C18 C17 H17 117.0(13)
C16 C17 H17 122.4(13)
C17 C18 C13 120.22(17)
C17 C18 H18 120.5(12)
C13 C18 H18 119.3(12)
C24 C19 C20 118.38(16)
C24 C19 C10 120.76(16)
C20 C19 C10 120.84(16)
C21 C20 C19 120.77(17)
C21 C20 H20 119.8(14)
C19 C20 H20 119.4(14)
C20 C21 C22 119.85(17)
C20 C21 H21 120.8(14)
C22 C21 H21 119.4(14)
C21 C22 C23 120.28(17)
C21 C22 C25 120.24(17)
C23 C22 C25 119.48(17)
C24 C23 C22 119.51(17)
C24 C23 H23 118.4(16)
C22 C23 H23 122.0(16)
C23 C24 C19 121.22(17)
C23 C24 H24 121.3(14)
C19 C24 H24 117.5(14)
F1 C25 F2 106.48(17)
F1 C25 F3 105.12(16)
F2 C25 F3 106.40(16)
F1 C25 C22 113.01(15)
F2 C25 C22 112.31(16)
F3 C25 C22 112.94(16)
C10 N1 C6 118.00(14)
C10 N1 S1 118.10(12)
C6 N1 S1 118.36(12)
C1 N2 C2 116.02(16)
C6 O3 C11 115.02(14)

loop_
_geom_bond_atom_site_label_1
_geom_bond_atom_site_label_2
_geom_bond_distance
S1 O2 1.4271(14)
S1 O1 1.4290(13)
S1 N1 1.6463(15)
S1 C1 1.7875(19)
C1 N2 1.333(2)
C1 C5 1.378(3)
C2 N2 1.335(3)
C2 C3 1.383(3)
C2 H2 0.98(2)
C3 C4 1.386(3)
C3 H3 0.93(3)
C4 C5 1.386(3)
C4 H4 0.91(3)
C5 H5 0.95(3)
C6 O3 1.407(2)
C6 N1 1.497(2)
C6 C7 1.533(2)
C6 H6 0.98(2)
C7 C8 1.538(3)
C7 H7A 1.01(2)
C7 H7B 0.94(2)
C8 C9 1.499(3)
C8 C13 1.515(2)
C8 H8 0.90(2)
C9 C10 1.336(3)
C9 H9 0.96(2)
C10 N1 1.441(2)
C10 C19 1.479(2)
C11 O3 1.430(2)
C11 C12 1.506(3)
C11 H11A 0.99(2)
C11 H11B 1.00(2)
C12 H12A 1.01(3)
C12 H12B 0.94(3)
C12 H12C 0.92(3)
C13 C14 1.392(3)
C13 C18 1.394(3)
C14 C15 1.390(3)
C14 H14 1.00(2)
C15 C16 1.385(3)
C15 H15 0.95(2)
C16 C17 1.388(3)
C16 H16 0.96(2)
C17 C18 1.388(3)
C17 H17 0.93(2)
C18 H18 0.97(2)
C19 C24 1.392(3)
C19 C20 1.400(3)
C20 C21 1.382(3)
C20 H20 0.95(2)
C21 C22 1.385(3)
C21 H21 0.97(3)
C22 C23 1.390(3)
C22 C25 1.497(3)
C23 C24 1.381(3)
C23 H23 0.97(3)
C24 H24 0.95(2)
C25 F1 1.328(2)
C25 F2 1.336(2)
C25 F3 1.344(2)

loop_
_geom_torsion_atom_site_label_1
_geom_torsion_atom_site_label_2
_geom_torsion_atom_site_label_3
_geom_torsion_atom_site_label_4
_geom_torsion
O2 S1 C1 N2 -53.45(15)
O1 S1 C1 N2 175.87(13)
N1 S1 C1 N2 61.14(15)
O2 S1 C1 C5 125.21(15)
O1 S1 C1 C5 -5.47(17)
N1 S1 C1 C5 -120.20(15)
N2 C2 C3 C4 -0.5(3)
C2 C3 C4 C5 1.5(3)
N2 C1 C5 C4 -0.2(3)
S1 C1 C5 C4 -178.65(15)
C3 C4 C5 C1 -1.2(3)
O3 C6 C7 C8 -142.25(16)
N1 C6 C7 C8 -21.4(2)
C6 C7 C8 C9 56.3(2)
C6 C7 C8 C13 -177.74(16)
C13 C8 C9 C10 -171.52(17)
C7 C8 C9 C10 -48.1(2)
C8 C9 C10 N1 1.4(2)
C8 C9 C10 C19 176.11(17)
C9 C8 C13 C14 -126.49(18)
C7 C8 C13 C14 112.51(19)
C9 C8 C13 C18 56.3(2)
C7 C8 C13 C18 -64.7(2)
C18 C13 C14 C15 0.4(3)
C8 C13 C14 C15 -176.83(17)
C13 C14 C15 C16 -0.8(3)
C14 C15 C16 C17 0.6(3)
C15 C16 C17 C18 -0.1(3)
C16 C17 C18 C13 -0.3(3)
C14 C13 C18 C17 0.2(3)
C8 C13 C18 C17 177.33(16)
C9 C10 C19 C24 34.5(3)
N1 C10 C19 C24 -150.88(16)
C9 C10 C19 C20 -143.45(19)
N1 C10 C19 C20 31.2(2)
C24 C19 C20 C21 0.0(3)
C10 C19 C20 C21 177.93(15)
C19 C20 C21 C22 -0.2(3)
C20 C21 C22 C23 -0.2(3)
C20 C21 C22 C25 -179.58(16)
C21 C22 C23 C24 0.7(3)
C25 C22 C23 C24 -179.87(16)
C22 C23 C24 C19 -0.9(3)
C20 C19 C24 C23 0.6(3)
C10 C19 C24 C23 -177.37(16)
C21 C22 C25 F1 95.8(2)
C23 C22 C25 F1 -83.6(2)
C21 C22 C25 F2 -143.68(18)
C23 C22 C25 F2 36.9(3)
C21 C22 C25 F3 -23.3(2)
C23 C22 C25 F3 157.23(17)
C9 C10 N1 C6 39.4(2)
C19 C10 N1 C6 -135.64(16)
C9 C10 N1 S1 -113.95(16)
C19 C10 N1 S1 71.00(18)
O3 C6 N1 C10 91.90(18)
C7 C6 N1 C10 -26.8(2)
O3 C6 N1 S1 -114.81(14)
C7 C6 N1 S1 126.47(15)
O2 S1 N1 C10 -172.38(12)
O1 S1 N1 C10 -41.90(15)
C1 S1 N1 C10 72.01(14)
O2 S1 N1 C6 34.35(14)
O1 S1 N1 C6 164.84(12)
C1 S1 N1 C6 -81.25(14)
C5 C1 N2 C2 1.1(3)
S1 C1 N2 C2 179.71(13)
C3 C2 N2 C1 -0.8(3)
N1 C6 O3 C11 76.21(18)
C7 C6 O3 C11 -161.93(16)
C12 C11 O3 C6 176.08(16)
